data_2243617
loop_
_publ_author_name
'Tanaka, Takeshi'
'Kashiwagi, Yukiyasu'
'Nakagawa, Masami'

_publ_section_title
;
 Crystal structure of
 bis[\m-<i>N</i>-(\h^2^-prop-2-en-1-yl)piperidine-1-carbothioamide-\k^2^<i>S</i>:<i>S</i>]bis[(thiocyanato-\k<i>N</i>)copper(I)]
;
_journal_coeditor_code YZ2001
_journal_issue 11
_journal_name_full 'Acta Crystallographica Section E'
_journal_page_first 1712
_journal_page_last 1715
_journal_paper_doi 10.1107/S2056989020013146
_journal_volume 76
_journal_year 2020
_chemical_formula_iupac '[Cu2 (N C S)2 (C9 H16 N2 S1)2]'
_chemical_formula_moiety 'C20 H32 Cu2 N6 S4'
_chemical_formula_sum 'C20 H32 Cu2 N6 S4'
_chemical_formula_weight 611.83
_chemical_name_systematic
'[\m-1\k<i>S</i>:2\k<i>S</i>,2(\h^2^)-<i>N</i>-(Prop-2-en-1-yl)piperidine-1-carbothioamide]\m-2\k<i>S</i>,2(\h^2^):1\k<i>S</i>-<i>N</i>-(prop-2-en-1-yl)piperidine-1-carbothioamide]bis[(thiocyanato-\k<i>N</i>)copper(I)]'
_space_group_crystal_system monoclinic
_space_group_IT_number 14
_space_group_name_Hall '-P 2ybc'
_space_group_name_H-M_alt 'P 1 21/c 1'
_atom_sites_solution_hydrogens mixed
_atom_sites_solution_primary dual
_audit_creation_method
;
Olex2 1.3
(compiled 2020.07.31 svn.rc2a77460 for OlexSys, GUI svn.r6145)
;
_cell_angle_alpha 90
_cell_angle_beta 91.391(6)
_cell_angle_gamma 90
_cell_formula_units_Z 2
_cell_length_a 13.9881(5)
_cell_length_b 9.8220(4)
_cell_length_c 9.7446(4)
_cell_measurement_reflns_used 9884
_cell_measurement_temperature 173
_cell_measurement_theta_max 54.95
_cell_measurement_theta_min 5.04
_cell_volume 1338.43(9)
_computing_cell_refinement
;
RAPID-AUTO (Rigaku, 2006)
;
_computing_data_collection
;
RAPID-AUTO (Rigaku, 2006)
;
_computing_data_reduction
;
RAPID-AUTO (Rigaku, 2006)
;
_computing_molecular_graphics
;
PLATON (Spek, 2020), Mercury (Macrae et al., 2020)
;
_computing_publication_material
;
<i>OLEX2</i> (Dolomanov <i>et al.</i>,  2009) and publCIF (Westrip,
2010)
;
_computing_structure_refinement
;
<i>SHELXL2018/3</i> (Sheldrick, 2015<i>b</i>)
;
_computing_structure_solution
;
<i>SHELXT</i> 2018/2 (Sheldrick, 2015<i>a</i>)
;
_diffrn_ambient_temperature 173
_diffrn_detector 'Image Plate'
_diffrn_measured_fraction_theta_full 0.999
_diffrn_measured_fraction_theta_max 0.998
_diffrn_measurement_device 'four-circle diffractometer'
_diffrn_measurement_device_type 'Rigaku R-AXIS RAPID'
_diffrn_measurement_method '\w scans'
_diffrn_radiation_monochromator graphite
_diffrn_radiation_probe x-ray
_diffrn_radiation_type MoK\a
_diffrn_radiation_wavelength 0.71075
_diffrn_reflns_av_R_equivalents 0.0410
_diffrn_reflns_av_unetI/netI 0.0304
_diffrn_reflns_limit_h_max 17
_diffrn_reflns_limit_h_min -18
_diffrn_reflns_limit_k_max 12
_diffrn_reflns_limit_k_min -12
_diffrn_reflns_limit_l_max 12
_diffrn_reflns_limit_l_min -12
_diffrn_reflns_number 12737
_diffrn_reflns_theta_full 25.242
_diffrn_reflns_theta_max 27.480
_diffrn_reflns_theta_min 2.534
_diffrn_source 'sealed X-ray tube'
_diffrn_source_current 40.0
_diffrn_source_power 2.0
_diffrn_source_voltage 50.0
_exptl_absorpt_coefficient_mu 1.921
_exptl_absorpt_correction_T_max 1.0000
_exptl_absorpt_correction_T_min 0.7467
_exptl_absorpt_correction_type multi-scan
_exptl_absorpt_process_details
;
(ABSCOR; Higashi, 1995)
;
_exptl_crystal_colour 'clear colourless'
_exptl_crystal_density_diffrn 1.518
_exptl_crystal_description block
_exptl_crystal_F_000 632
_exptl_crystal_size_max 0.15
_exptl_crystal_size_mid 0.15
_exptl_crystal_size_min 0.1
_refine_diff_density_max 0.613
_refine_diff_density_min -0.399
_refine_ls_extinction_method none
_refine_ls_goodness_of_fit_ref 1.081
_refine_ls_hydrogen_treatment mixed
_refine_ls_matrix_type full
_refine_ls_number_parameters 168
_refine_ls_number_reflns 3071
_refine_ls_number_restraints 1
_refine_ls_restrained_S_all 1.081
_refine_ls_R_factor_all 0.0583
_refine_ls_R_factor_gt 0.0445
_refine_ls_shift/su_max 0.001
_refine_ls_shift/su_mean 0.000
_refine_ls_structure_factor_coef Fsqd
_refine_ls_weighting_details 'w=1/[\s^2^(Fo^2^)+(0.0406P)^2^+1.6287P] where P=(Fo^2^+2Fc^2^)/3'
_refine_ls_weighting_scheme calc
_refine_ls_wR_factor_gt 0.0931
_refine_ls_wR_factor_ref 0.0984
_reflns_number_gt 2516
_reflns_number_total 3071
_reflns_threshold_expression 'I > 2\s(I)'
_cod_data_source_file yz2001sup1.cif
_cod_data_source_block I
_cod_database_code 2243617
_shelx_space_group_comment
;
The symmetry employed for this shelxl refinement is uniquely defined
by the following loop, which should always be used as a source of
symmetry information in preference to the above space-group names.
They are only intended as comments.
;
_shelx_estimated_absorpt_t_min 0.762
_shelx_estimated_absorpt_t_max 0.831

loop_
_space_group_symop_operation_xyz
'x, y, z'
'-x, y+1/2, -z+1/2'
'-x, -y, -z'
'x, -y-1/2, z-1/2'

loop_
_atom_site_type_symbol
_atom_site_label
_atom_site_fract_x
_atom_site_fract_y
_atom_site_fract_z
_atom_site_U_iso_or_equiv
_atom_site_adp_type
_atom_site_calc_flag
_atom_site_occupancy
_atom_site_disorder_assembly
_atom_site_disorder_group
Cu Cu1 0.55125(3) 0.62670(4) 0.43953(4) 0.03267(13) Uani d 1 . .
S S2 0.42819(5) 0.51488(7) 0.33025(7) 0.02780(17) Uani d 1 . .
S S3 0.83263(6) 0.47774(11) 0.22981(13) 0.0594(3) Uani d 1 . .
N N4 0.23866(19) 0.5307(3) 0.3387(3) 0.0402(6) Uani d 1 . .
N N6 0.66753(18) 0.5688(3) 0.3556(3) 0.0353(6) Uani d 1 . .
N N5 0.31829(18) 0.7313(3) 0.3819(3) 0.0376(6) Uani d 1 . .
H H5 0.2655(15) 0.774(3) 0.369(4) 0.045 Uiso d 1 . .
C C14 0.4691(2) 0.7864(3) 0.5090(3) 0.0346(7) Uani d 1 . .
C C16 0.7358(2) 0.5304(3) 0.3044(3) 0.0331(7) Uani d 1 . .
C C12 0.3206(2) 0.5985(3) 0.3524(3) 0.0301(6) Uani d 1 . .
C C15 0.5614(2) 0.8269(3) 0.5125(4) 0.0342(7) Uani d 1 . .
C C13 0.4006(2) 0.8228(3) 0.3952(3) 0.0367(7) Uani d 1 . .
H H13A 0.377117 0.916542 0.410448 0.044 Uiso calc 1 . .
H H13B 0.435145 0.822461 0.307731 0.044 Uiso calc 1 . .
C C7 0.2322(2) 0.3865(3) 0.2969(4) 0.0448(9) Uani d 1 . .
H H7A 0.197211 0.334276 0.366632 0.054 Uiso calc 1 . .
H H7B 0.297289 0.347654 0.291007 0.054 Uiso calc 1 . .
C C8 0.1816(3) 0.3743(4) 0.1611(4) 0.0510(9) Uani d 1 . .
H H8A 0.174400 0.276834 0.137225 0.061 Uiso calc 1 . .
H H8B 0.220513 0.417941 0.089947 0.061 Uiso calc 1 . .
C C11 0.1427(3) 0.5915(4) 0.3497(5) 0.0548(11) Uani d 1 . .
C C10 0.0912(3) 0.5872(4) 0.2135(5) 0.0608(12) Uani d 1 . .
H H10A 0.126101 0.642923 0.146529 0.073 Uiso calc 1 . .
H H10B 0.026342 0.626044 0.222292 0.073 Uiso calc 1 . .
C C9 0.0836(3) 0.4406(4) 0.1618(5) 0.0625(12) Uani d 1 . .
H H9A 0.041038 0.388028 0.221843 0.075 Uiso calc 1 . .
H H9B 0.055244 0.439964 0.067737 0.075 Uiso calc 1 . .
H H15A 0.600(2) 0.820(3) 0.596(3) 0.026(8) Uiso d 1 . .
H H15B 0.591(3) 0.872(4) 0.437(4) 0.048(11) Uiso d 1 . .
H H14 0.439(2) 0.754(4) 0.592(4) 0.048(10) Uiso d 1 . .
H H11A 0.096(3) 0.536(4) 0.409(4) 0.046(10) Uiso d 1 . .
H H11B 0.148(3) 0.677(5) 0.384(4) 0.065(13) Uiso d 1 . .

loop_
_atom_site_aniso_label
_atom_site_aniso_U_11
_atom_site_aniso_U_22
_atom_site_aniso_U_33
_atom_site_aniso_U_12
_atom_site_aniso_U_13
_atom_site_aniso_U_23
Cu1 0.0320(2) 0.0261(2) 0.0401(2) -0.00062(15) 0.00349(16) -0.00623(16)
S2 0.0315(4) 0.0221(3) 0.0298(4) 0.0011(3) 0.0010(3) -0.0023(3)
S3 0.0348(5) 0.0492(6) 0.0952(8) -0.0068(4) 0.0218(5) -0.0268(5)
N4 0.0328(13) 0.0283(13) 0.0595(18) -0.0020(11) -0.0021(13) -0.0037(13)
N6 0.0344(14) 0.0333(14) 0.0383(15) -0.0027(11) 0.0053(12) -0.0028(11)
N5 0.0318(13) 0.0241(13) 0.0568(17) 0.0039(11) -0.0007(13) -0.0033(12)
C14 0.0492(18) 0.0220(14) 0.0329(16) 0.0044(13) 0.0047(15) -0.0025(12)
C16 0.0319(15) 0.0270(15) 0.0404(17) -0.0057(12) -0.0011(14) -0.0036(13)
C12 0.0343(15) 0.0246(15) 0.0313(15) 0.0017(12) 0.0002(13) 0.0021(12)
C15 0.0475(18) 0.0212(14) 0.0335(16) -0.0015(13) -0.0060(16) -0.0024(12)
C13 0.0436(17) 0.0219(14) 0.0444(18) 0.0004(13) -0.0016(15) -0.0017(13)
C7 0.0388(17) 0.0244(16) 0.071(2) -0.0027(13) -0.0087(17) 0.0017(16)
C8 0.045(2) 0.0370(19) 0.071(3) 0.0051(16) -0.0147(19) -0.0061(18)
C11 0.0334(18) 0.041(2) 0.091(3) -0.0019(16) 0.010(2) -0.012(2)
C10 0.0366(18) 0.042(2) 0.103(4) 0.0095(16) -0.015(2) 0.003(2)
C9 0.046(2) 0.047(2) 0.093(3) 0.0064(18) -0.028(2) -0.007(2)

loop_
_atom_type_symbol
_atom_type_description
_atom_type_scat_dispersion_real
_atom_type_scat_dispersion_imag
_atom_type_scat_source
C C 0.0033 0.0016 'International Tables Vol C Tables 4.2.6.8 and 6.1.1.4'
H H 0.0000 0.0000 'International Tables Vol C Tables 4.2.6.8 and 6.1.1.4'
Cu Cu 0.3201 1.2651 'International Tables Vol C Tables 4.2.6.8 and 6.1.1.4'
N N 0.0061 0.0033 'International Tables Vol C Tables 4.2.6.8 and 6.1.1.4'
S S 0.1246 0.1234 'International Tables Vol C Tables 4.2.6.8 and 6.1.1.4'

loop_
_geom_angle_atom_site_label_1
_geom_angle_atom_site_label_2
_geom_angle_atom_site_label_3
_geom_angle_site_symmetry_1
_geom_angle_site_symmetry_3
_geom_angle
_geom_angle_publ_flag
S2 Cu1 S2 . 3_666 101.98(3) yes
N6 Cu1 S2 . . 107.15(8) yes
N6 Cu1 S2 . 3_666 97.44(8) yes
N6 Cu1 C14 . . 147.71(13) yes
N6 Cu1 C15 . . 111.75(13) yes
C14 Cu1 S2 . . 95.68(9) yes
C14 Cu1 S2 . 3_666 99.83(9) yes
C14 Cu1 C15 . . 37.86(13) yes
C15 Cu1 S2 . . 130.85(10) yes
C15 Cu1 S2 . 3_666 101.56(10) yes
Cu1 S2 Cu1 . 3_666 78.02(3) yes
C12 S2 Cu1 . 3_666 102.73(10) ?
<i>Cg</i>1 Cu1 S2 . . 113.57 yes
<i>Cg</i>1 Cu1 S2 . 3_666 101.31 yes
<i>Cg</i>1 Cu1 N6 . . 129.88 yes
C12 S2 Cu1 . . 111.18(10) ?
C12 N4 C7 . . 123.7(3) ?
C12 N4 C11 . . 125.0(3) ?
C7 N4 C11 . . 111.0(3) ?
C16 N6 Cu1 . . 177.9(3) ?
C12 N5 H5 . . 118(3) ?
C12 N5 C13 . . 126.5(3) ?
C13 N5 H5 . . 113(3) ?
Cu1 C14 H14 . . 106(2) ?
C15 C14 Cu1 . . 72.15(19) ?
C15 C14 C13 . . 123.0(3) ?
C15 C14 H14 . . 120(2) ?
C13 C14 Cu1 . . 106.9(2) ?
C13 C14 H14 . . 115(2) ?
N6 C16 S3 . . 179.1(3) ?
N4 C12 S2 . . 119.9(2) ?
N4 C12 N5 . . 119.1(3) ?
N5 C12 S2 . . 121.0(2) ?
Cu1 C15 H15A . . 104.7(19) ?
Cu1 C15 H15B . . 102(2) ?
C14 C15 Cu1 . . 69.98(18) ?
C14 C15 H15A . . 121.1(18) ?
C14 C15 H15B . . 123(2) ?
H15A C15 H15B . . 115(3) ?
N5 C13 C14 . . 114.1(3) ?
N5 C13 H13A . . 108.7 ?
N5 C13 H13B . . 108.7 ?
C14 C13 H13A . . 108.7 ?
C14 C13 H13B . . 108.7 ?
H13A C13 H13B . . 107.6 ?
N4 C7 H7A . . 109.6 ?
N4 C7 H7B . . 109.6 ?
N4 C7 C8 . . 110.3(3) ?
H7A C7 H7B . . 108.1 ?
C8 C7 H7A . . 109.6 ?
C8 C7 H7B . . 109.6 ?
C7 C8 H8A . . 109.3 ?
C7 C8 H8B . . 109.3 ?
C7 C8 C9 . . 111.8(4) ?
H8A C8 H8B . . 107.9 ?
C9 C8 H8A . . 109.3 ?
C9 C8 H8B . . 109.3 ?
N4 C11 C10 . . 110.1(4) ?
N4 C11 H11A . . 114(2) ?
N4 C11 H11B . . 109(3) ?
C10 C11 H11A . . 101(2) ?
C10 C11 H11B . . 113(3) ?
H11A C11 H11B . . 109(3) ?
C11 C10 H10A . . 109.6 ?
C11 C10 H10B . . 109.6 ?
C11 C10 C9 . . 110.4(3) ?
H10A C10 H10B . . 108.1 ?
C9 C10 H10A . . 109.6 ?
C9 C10 H10B . . 109.6 ?
C8 C9 C10 . . 110.5(3) ?
C8 C9 H9A . . 109.6 ?
C8 C9 H9B . . 109.6 ?
C10 C9 H9A . . 109.6 ?
C10 C9 H9B . . 109.6 ?
H9A C9 H9B . . 108.1 ?

loop_
_geom_bond_atom_site_label_1
_geom_bond_atom_site_label_2
_geom_bond_site_symmetry_2
_geom_bond_distance
_geom_bond_publ_flag
Cu1 S2 . 2.2835(8) yes
Cu1 S2 3_666 2.6491(8) yes
Cu1 N6 . 1.924(3) yes
Cu1 C14 . 2.068(3) yes
Cu1 C15 . 2.095(3) yes
S2 C12 . 1.733(3) ?
S3 C16 . 1.636(3) ?
N4 C12 . 1.329(4) ?
N4 C7 . 1.476(4) ?
N4 C11 . 1.476(4) ?
N6 C16 . 1.151(4) ?
Cu1 <i>Cg</i>1 . 1.969 yes
N5 H5 . 0.856(10) yes
N5 C12 . 1.336(4) .
N5 C13 . 1.464(4) ?
C14 C15 . 1.351(5) yes
C14 C13 . 1.492(5) ?
C14 H14 . 0.98(4) ?
C15 H15A . 0.96(3) ?
C15 H15B . 0.96(4) ?
C13 H13A . 0.9900 ?
C13 H13B . 0.9900 ?
C7 H7A . 0.9900 ?
C7 H7B . 0.9900 ?
C7 C8 . 1.490(5) ?
C8 H8A . 0.9900 ?
C8 H8B . 0.9900 ?
C8 C9 . 1.517(5) ?
C11 C10 . 1.494(6) ?
C11 H11A . 1.04(4) ?
C11 H11B . 0.91(5) ?
C10 H10A . 0.9900 ?
C10 H10B . 0.9900 ?
C10 C9 . 1.528(6) ?
C9 H9A . 0.9900 ?
C9 H9B . 0.9900 ?

loop_
_geom_hbond_atom_site_label_D
_geom_hbond_atom_site_label_H
_geom_hbond_atom_site_label_A
_geom_hbond_site_symmetry_D
_geom_hbond_site_symmetry_H
_geom_hbond_site_symmetry_A
_geom_hbond_distance_DH
_geom_hbond_distance_HA
_geom_hbond_distance_DA
_geom_hbond_angle_DHA
_geom_hbond_publ_flag
N5 H5 S3 1_555 1_555 2_655 0.86(2) 2.60(3) 3.375(3) 151(3) yes
C7 H7B S2 . . . 0.99 2.48 3.028(3) 114 yes

loop_
_geom_torsion_atom_site_label_1
_geom_torsion_atom_site_label_2
_geom_torsion_atom_site_label_3
_geom_torsion_atom_site_label_4
_geom_torsion_site_symmetry_1
_geom_torsion_site_symmetry_2
_geom_torsion_site_symmetry_3
_geom_torsion_site_symmetry_4
_geom_torsion
_geom_torsion_publ_flag
Cu1 S2 C12 N4 . . . . -157.3(2) ?
Cu1 S2 C12 N4 3_666 . . . -75.4(3) ?
Cu1 S2 C12 N5 3_666 . . . 105.2(3) ?
Cu1 S2 C12 N5 . . . . 23.3(3) ?
Cu1 C14 C13 N5 . . . . 78.7(3) ?
N4 C7 C8 C9 . . . . -55.6(4) ?
N4 C11 C10 C9 . . . . 57.8(5) ?
C12 N4 C7 C8 . . . . -114.7(4) ?
C12 N4 C11 C10 . . . . 113.1(4) ?
C12 N5 C13 C14 . . . . -62.8(4) ?
C15 C14 C13 N5 . . . . 158.0(3) ?
C13 N5 C12 S2 . . . . 2.0(5) ?
C13 N5 C12 N4 . . . . -177.4(3) ?
C13 C14 C15 Cu1 . . . . -98.9(3) ?
C7 N4 C12 S2 . . . . -3.8(5) ?
C7 N4 C12 N5 . . . . 175.6(3) ?
C7 N4 C11 C10 . . . . -61.3(4) ?
C7 C8 C9 C10 . . . . 52.8(5) ?
C11 N4 C12 S2 . . . . -177.5(3) ?
C11 N4 C12 N5 . . . . 1.9(5) ?
C11 N4 C7 C8 . . . . 59.7(4) ?
C11 C10 C9 C8 . . . . -53.6(5) ?

_cod_database_fobs_code 2243617
